data_4302681
loop_
_publ_author_name
'Liam Balloch'
'Allison M. Drummond'
'Pablo Garc\'ia-\'Alvarez'
'David V. Graham'
'Alan R. Kennedy'
'Jan Klett'
'Robert E. Mulvey'
'Charles T. O'Hara'
'Philip J. A. Rodger'
'Iain D. Rushworth'

_publ_section_title
;
Structural Variations within Group 1
(Li-Cs)+(2,2,6,6-Tetramethyl-1-piperidinyloxy)-Complexes Made via
Metallic Reduction of the Nitroxyl Radical
;
_journal_name_full 'Inorganic Chemistry'
_journal_page_first 6934
_journal_page_last 6944
_journal_paper_doi 10.1021/ic900609e
_journal_volume 48
_journal_year 2009
_chemical_formula_sum 'C44 H88 Li4 N4 O6'
_chemical_formula_weight 796.94
_chemical_name_systematic
; 
 ? 
;
_space_group_IT_number 14
_symmetry_cell_setting monoclinic
_symmetry_space_group_name_Hall '-P 2yn'
_symmetry_space_group_name_H-M 'P 1 21/n 1'
_atom_sites_solution_hydrogens geom
_atom_sites_solution_primary direct
_atom_sites_solution_secondary difmap
_audit_creation_method SHELXL-97
_cell_angle_alpha 90.00
_cell_angle_beta 94.438(2)
_cell_angle_gamma 90.00
_cell_formula_units_Z 2
_cell_length_a 11.3166(3)
_cell_length_b 10.9341(4)
_cell_length_c 19.4350(8)
_cell_measurement_reflns_used 5064
_cell_measurement_temperature 150(2)
_cell_measurement_theta_max 26.37
_cell_measurement_theta_min 1.00
_cell_volume 2397.61(15)
_computing_cell_refinement 'Collect and Denzo'
_computing_data_collection 'Collect and Denzo'
_computing_data_reduction 'Collect and Denzo'
_computing_publication_material SHELXL-97
_computing_structure_refinement 'SHELXL-97 (Sheldrick, 1997)'
_computing_structure_solution 'SIR-97 '
_diffrn_ambient_temperature 150(2)
_diffrn_measured_fraction_theta_full 0.947
_diffrn_measured_fraction_theta_max 0.947
_diffrn_measurement_device_type 'Nonius Kappa CCD'
_diffrn_measurement_method 'phi and omega scans'
_diffrn_radiation_monochromator graphite
_diffrn_radiation_source 'fine-focus sealed tube'
_diffrn_radiation_type MoK\a
_diffrn_radiation_wavelength 0.71073
_diffrn_reflns_av_R_equivalents 0.043
_diffrn_reflns_av_sigmaI/netI 0.0466
_diffrn_reflns_limit_h_max 14
_diffrn_reflns_limit_h_min 0
_diffrn_reflns_limit_k_max 13
_diffrn_reflns_limit_k_min -13
_diffrn_reflns_limit_l_max 24
_diffrn_reflns_limit_l_min -24
_diffrn_reflns_number 24329
_diffrn_reflns_theta_full 26.37
_diffrn_reflns_theta_max 26.37
_diffrn_reflns_theta_min 2.02
_diffrn_standards_decay_% 0
_diffrn_standards_number 0
_exptl_absorpt_coefficient_mu 0.070
_exptl_absorpt_correction_type none
_exptl_crystal_colour colourless
_exptl_crystal_density_diffrn 1.104
_exptl_crystal_density_method 'not measured'
_exptl_crystal_description plate
_exptl_crystal_F_000 880
_exptl_crystal_size_max 0.60
_exptl_crystal_size_mid 0.60
_exptl_crystal_size_min 0.15
_refine_diff_density_max 0.347
_refine_diff_density_min -0.207
_refine_diff_density_rms 0.036
_refine_ls_extinction_method none
_refine_ls_goodness_of_fit_ref 1.021
_refine_ls_hydrogen_treatment noref
_refine_ls_matrix_type full
_refine_ls_number_parameters 270
_refine_ls_number_reflns 4901
_refine_ls_number_restraints 0
_refine_ls_restrained_S_all 1.021
_refine_ls_R_factor_all 0.0834
_refine_ls_R_factor_gt 0.0480
_refine_ls_shift/su_max 0.000
_refine_ls_shift/su_mean 0.000
_refine_ls_structure_factor_coef Fsqd
_refine_ls_weighting_details 'w=1/[\s^2^(Fo^2^)+(0.0450P)^2^+0.8543P] where P=(Fo^2^+2Fc^2^)/3'
_refine_ls_weighting_scheme calc
_refine_ls_wR_factor_gt 0.1022
_refine_ls_wR_factor_ref 0.1168
_reflns_number_gt 3371
_reflns_number_total 4901
_reflns_threshold_expression I>2\s(I)
_cod_data_source_file ic900609e_si_001_1.cif
_cod_data_source_block g27
_cod_depositor_comments
;
The following automatic conversions were performed:

'_refine_ls_weighting_scheme' value 'calc
w=1/[\s^2^(Fo^2^)+(0.0450P)^2^+0.8543P] where P=(Fo^2^+2Fc^2^)/3' was
changed to 'calc'. New tag '_refine_ls_weighting_details' was
created. The value of the new tag was set to
'w=1/[\s^2^(Fo^2^)+(0.0450P)^2^+0.8543P] where P=(Fo^2^+2Fc^2^)/3'.

Automatic conversion script
Id: cif_fix_values 3143 2015-03-26 13:38:13Z robertas 
;
_cod_database_code 4302681

loop_
_symmetry_equiv_pos_as_xyz
'x, y, z'
'-x+1/2, y+1/2, -z+1/2'
'-x, -y, -z'
'x-1/2, -y-1/2, z-1/2'

loop_
_atom_site_label
_atom_site_type_symbol
_atom_site_fract_x
_atom_site_fract_y
_atom_site_fract_z
_atom_site_U_iso_or_equiv
_atom_site_adp_type
_atom_site_occupancy
_atom_site_calc_flag
_atom_site_refinement_flags
_atom_site_disorder_assembly
_atom_site_disorder_group
O1 O 0.44063(9) 0.34102(10) 0.09649(5) 0.0291(3) Uani 1 d . . .
O2 O 0.66602(10) 0.51327(10) 0.05882(5) 0.0288(3) Uani 1 d . . .
O3 O 0.69639(11) 0.23220(11) 0.05729(7) 0.0434(3) Uani 1 d . . .
N1 N 0.32888(11) 0.28371(12) 0.10521(6) 0.0245(3) Uani 1 d . . .
N2 N 0.70620(11) 0.62816(11) 0.08849(6) 0.0245(3) Uani 1 d . . .
C1 C 0.34420(14) 0.14787(15) 0.11090(8) 0.0281(4) Uani 1 d . . .
C2 C 0.22118(15) 0.09294(16) 0.11764(8) 0.0335(4) Uani 1 d . . .
H2A H 0.1721 0.1058 0.0738 0.040 Uiso 1 calc R . .
H2B H 0.2293 0.0037 0.1250 0.040 Uiso 1 calc R . .
C3 C 0.15770(16) 0.14760(16) 0.17635(9) 0.0348(4) Uani 1 d . . .
H3A H 0.0771 0.1125 0.1764 0.042 Uiso 1 calc R . .
H3B H 0.2015 0.1276 0.2210 0.042 Uiso 1 calc R . .
C4 C 0.14974(15) 0.28520(16) 0.16774(8) 0.0325(4) Uani 1 d . . .
H4A H 0.1124 0.3205 0.2077 0.039 Uiso 1 calc R . .
H4B H 0.0980 0.3041 0.1257 0.039 Uiso 1 calc R . .
C5 C 0.27070(14) 0.34579(15) 0.16212(8) 0.0277(4) Uani 1 d . . .
C6 C 0.43337(16) 0.10496(16) 0.16987(9) 0.0371(4) Uani 1 d . . .
H6A H 0.5017 0.1602 0.1735 0.056 Uiso 1 calc R . .
H6B H 0.4599 0.0218 0.1602 0.056 Uiso 1 calc R . .
H6C H 0.3952 0.1055 0.2134 0.056 Uiso 1 calc R . .
C7 C 0.38950(16) 0.10416(16) 0.04338(8) 0.0350(4) Uani 1 d . . .
H7A H 0.3389 0.1371 0.0045 0.053 Uiso 1 calc R . .
H7B H 0.3877 0.0146 0.0418 0.053 Uiso 1 calc R . .
H7C H 0.4710 0.1326 0.0404 0.053 Uiso 1 calc R . .
C8 C 0.34343(15) 0.34669(16) 0.23248(8) 0.0341(4) Uani 1 d . . .
H8A H 0.3383 0.2663 0.2543 0.051 Uiso 1 calc R . .
H8B H 0.3118 0.4092 0.2622 0.051 Uiso 1 calc R . .
H8C H 0.4265 0.3652 0.2257 0.051 Uiso 1 calc R . .
C9 C 0.24929(16) 0.47883(15) 0.13987(8) 0.0342(4) Uani 1 d . . .
H9A H 0.3253 0.5220 0.1408 0.051 Uiso 1 calc R . .
H9B H 0.1982 0.5187 0.1716 0.051 Uiso 1 calc R . .
H9C H 0.2107 0.4808 0.0930 0.051 Uiso 1 calc R . .
C10 C 0.62343(14) 0.67212(15) 0.13929(8) 0.0286(4) Uani 1 d . . .
C11 C 0.67117(16) 0.79481(16) 0.16787(9) 0.0365(4) Uani 1 d . . .
H11A H 0.6645 0.8564 0.1304 0.044 Uiso 1 calc R . .
H11B H 0.6213 0.8226 0.2045 0.044 Uiso 1 calc R . .
C12 C 0.79921(17) 0.78857(17) 0.19727(9) 0.0411(5) Uani 1 d . . .
H12A H 0.8267 0.8710 0.2122 0.049 Uiso 1 calc R . .
H12B H 0.8058 0.7339 0.2380 0.049 Uiso 1 calc R . .
C13 C 0.87552(16) 0.74038(16) 0.14256(9) 0.0361(4) Uani 1 d . . .
H13A H 0.9582 0.7327 0.1628 0.043 Uiso 1 calc R . .
H13B H 0.8750 0.8005 0.1044 0.043 Uiso 1 calc R . .
C14 C 0.83452(14) 0.61660(15) 0.11314(8) 0.0276(4) Uani 1 d . . .
C15 C 0.50396(15) 0.69464(17) 0.09903(9) 0.0371(4) Uani 1 d . . .
H15A H 0.5147 0.7509 0.0607 0.056 Uiso 1 calc R . .
H15B H 0.4487 0.7306 0.1298 0.056 Uiso 1 calc R . .
H15C H 0.4719 0.6169 0.0808 0.056 Uiso 1 calc R . .
C16 C 0.60247(16) 0.58331(16) 0.19850(8) 0.0353(4) Uani 1 d . . .
H16A H 0.5840 0.5019 0.1796 0.053 Uiso 1 calc R . .
H16B H 0.5360 0.6126 0.2235 0.053 Uiso 1 calc R . .
H16C H 0.6740 0.5789 0.2302 0.053 Uiso 1 calc R . .
C17 C 0.86334(17) 0.51234(17) 0.16515(9) 0.0393(4) Uani 1 d . . .
H17A H 0.8438 0.5383 0.2112 0.059 Uiso 1 calc R . .
H17B H 0.9479 0.4926 0.1662 0.059 Uiso 1 calc R . .
H17C H 0.8166 0.4398 0.1511 0.059 Uiso 1 calc R . .
C18 C 0.90201(15) 0.59095(17) 0.04969(9) 0.0368(4) Uani 1 d . . .
H18A H 0.8830 0.5084 0.0325 0.055 Uiso 1 calc R . .
H18B H 0.9874 0.5971 0.0622 0.055 Uiso 1 calc R . .
H18C H 0.8790 0.6509 0.0136 0.055 Uiso 1 calc R . .
C19 C 0.76957(16) 0.24300(17) 0.00031(10) 0.0407(5) Uani 1 d . . .
H19A H 0.7834 0.3301 -0.0104 0.049 Uiso 1 calc R . .
H19B H 0.7312 0.2030 -0.0413 0.049 Uiso 1 calc R . .
C20 C 0.88385(17) 0.1809(2) 0.02256(11) 0.0542(6) Uani 1 d . . .
H20A H 0.9408 0.2389 0.0461 0.065 Uiso 1 calc R . .
H20B H 0.9201 0.1441 -0.0173 0.065 Uiso 1 calc R . .
C21 C 0.84755(18) 0.0842(2) 0.07141(11) 0.0519(5) Uani 1 d . . .
H21A H 0.8205 0.0092 0.0464 0.062 Uiso 1 calc R . .
H21B H 0.9135 0.0632 0.1058 0.062 Uiso 1 calc R . .
C22 C 0.7482(2) 0.1441(2) 0.10471(11) 0.0612(6) Uani 1 d . . .
H22A H 0.6885 0.0824 0.1157 0.073 Uiso 1 calc R . .
H22B H 0.7783 0.1846 0.1481 0.073 Uiso 1 calc R . .
Li1 Li 0.3469(3) 0.3779(3) 0.01471(13) 0.0326(6) Uani 1 d . . .
Li2 Li 0.5899(2) 0.3719(3) 0.07851(14) 0.0332(6) Uani 1 d . . .

loop_
_atom_site_aniso_label
_atom_site_aniso_U_11
_atom_site_aniso_U_22
_atom_site_aniso_U_33
_atom_site_aniso_U_23
_atom_site_aniso_U_13
_atom_site_aniso_U_12
O1 0.0275(6) 0.0317(6) 0.0284(6) 0.0014(5) 0.0030(5) -0.0065(5)
O2 0.0360(6) 0.0235(6) 0.0267(6) -0.0032(5) 0.0016(5) -0.0069(5)
O3 0.0465(8) 0.0319(7) 0.0540(8) 0.0082(6) 0.0175(6) 0.0081(6)
N1 0.0246(7) 0.0247(7) 0.0243(7) 0.0000(6) 0.0029(5) -0.0033(6)
N2 0.0286(7) 0.0216(7) 0.0231(6) -0.0015(5) 0.0012(5) -0.0032(6)
C1 0.0335(9) 0.0249(9) 0.0263(8) 0.0013(7) 0.0041(7) 0.0006(7)
C2 0.0419(10) 0.0273(9) 0.0316(9) 0.0008(7) 0.0048(7) -0.0081(8)
C3 0.0354(10) 0.0380(10) 0.0312(9) 0.0034(8) 0.0041(7) -0.0081(8)
C4 0.0313(9) 0.0393(10) 0.0272(8) 0.0023(8) 0.0047(7) 0.0003(8)
C5 0.0317(9) 0.0284(9) 0.0232(8) 0.0013(7) 0.0029(7) 0.0003(7)
C6 0.0418(10) 0.0335(10) 0.0356(9) 0.0060(8) 0.0013(8) 0.0079(8)
C7 0.0449(11) 0.0271(9) 0.0338(9) -0.0034(7) 0.0078(8) -0.0014(8)
C8 0.0407(10) 0.0362(10) 0.0250(8) -0.0029(8) -0.0003(7) -0.0029(8)
C9 0.0420(10) 0.0295(9) 0.0313(9) -0.0007(8) 0.0033(8) 0.0041(8)
C10 0.0324(9) 0.0283(9) 0.0253(8) 0.0010(7) 0.0039(7) 0.0022(7)
C11 0.0499(11) 0.0286(9) 0.0317(9) -0.0044(8) 0.0072(8) 0.0040(8)
C12 0.0518(12) 0.0334(10) 0.0371(10) -0.0093(8) -0.0037(9) -0.0076(9)
C13 0.0347(10) 0.0358(10) 0.0366(10) -0.0024(8) -0.0049(8) -0.0063(8)
C14 0.0277(9) 0.0268(9) 0.0277(8) 0.0002(7) -0.0007(7) -0.0006(7)
C15 0.0331(10) 0.0421(11) 0.0369(9) 0.0046(8) 0.0075(8) 0.0035(8)
C16 0.0429(10) 0.0366(10) 0.0274(9) 0.0025(8) 0.0090(7) -0.0010(8)
C17 0.0404(10) 0.0377(11) 0.0385(10) 0.0041(8) -0.0054(8) 0.0066(8)
C18 0.0294(9) 0.0431(11) 0.0381(10) -0.0040(8) 0.0041(7) -0.0025(8)
C19 0.0437(11) 0.0361(11) 0.0430(10) 0.0031(8) 0.0068(9) 0.0004(9)
C20 0.0379(11) 0.0600(14) 0.0649(13) 0.0037(12) 0.0047(10) 0.0015(10)
C21 0.0416(12) 0.0457(12) 0.0663(14) 0.0072(11) -0.0090(10) 0.0044(10)
C22 0.0915(18) 0.0438(13) 0.0508(13) 0.0172(10) 0.0222(12) 0.0184(12)
Li1 0.0362(16) 0.0343(16) 0.0272(14) 0.0011(12) 0.0025(12) -0.0043(12)
Li2 0.0323(15) 0.0285(15) 0.0389(16) 0.0028(12) 0.0037(12) -0.0015(12)

loop_
_atom_type_symbol
_atom_type_description
_atom_type_scat_dispersion_real
_atom_type_scat_dispersion_imag
_atom_type_scat_source
O O 0.0106 0.0060 'International Tables Vol C Tables 4.2.6.8 and 6.1.1.4'
N N 0.0061 0.0033 'International Tables Vol C Tables 4.2.6.8 and 6.1.1.4'
C C 0.0033 0.0016 'International Tables Vol C Tables 4.2.6.8 and 6.1.1.4'
Li Li -0.0003 0.0001 'International Tables Vol C Tables 4.2.6.8 and 6.1.1.4'
H H 0.0000 0.0000 'International Tables Vol C Tables 4.2.6.8 and 6.1.1.4'

loop_
_geom_angle_atom_site_label_1
_geom_angle_atom_site_label_2
_geom_angle_atom_site_label_3
_geom_angle
_geom_angle_site_symmetry_1
_geom_angle_site_symmetry_3
_geom_angle_publ_flag
N1 O1 Li2 164.53(13) . . ?
N1 O1 Li1 75.46(11) . . ?
Li2 O1 Li1 105.90(13) . . ?
N2 O2 Li2 142.57(12) . . ?
N2 O2 Li1 75.68(11) . 3_665 ?
Li2 O2 Li1 133.96(14) . 3_665 ?
C22 O3 C19 108.67(14) . . ?
C22 O3 Li2 127.17(14) . . ?
C19 O3 Li2 119.08(13) . . ?
O1 N1 C5 109.41(11) . . ?
O1 N1 C1 110.13(11) . . ?
C5 N1 C1 116.80(12) . . ?
O1 N1 Li1 62.25(10) . . ?
C5 N1 Li1 118.90(12) . . ?
C1 N1 Li1 122.64(12) . . ?
O2 N2 C10 110.54(11) . . ?
O2 N2 C14 108.80(11) . . ?
C10 N2 C14 117.25(12) . . ?
O2 N2 Li1 61.38(10) . 3_665 ?
C10 N2 Li1 120.42(12) . 3_665 ?
C14 N2 Li1 120.90(12) . 3_665 ?
N1 C1 C7 106.99(12) . . ?
N1 C1 C2 107.12(13) . . ?
C7 C1 C2 108.64(13) . . ?
N1 C1 C6 114.98(13) . . ?
C7 C1 C6 107.51(14) . . ?
C2 C1 C6 111.38(14) . . ?
C3 C2 C1 113.35(14) . . ?
C3 C2 H2A 108.9 . . ?
C1 C2 H2A 108.9 . . ?
C3 C2 H2B 108.9 . . ?
C1 C2 H2B 108.9 . . ?
H2A C2 H2B 107.7 . . ?
C4 C3 C2 109.60(14) . . ?
C4 C3 H3A 109.7 . . ?
C2 C3 H3A 109.7 . . ?
C4 C3 H3B 109.7 . . ?
C2 C3 H3B 109.7 . . ?
H3A C3 H3B 108.2 . . ?
C3 C4 C5 113.03(14) . . ?
C3 C4 H4A 109.0 . . ?
C5 C4 H4A 109.0 . . ?
C3 C4 H4B 109.0 . . ?
C5 C4 H4B 109.0 . . ?
H4A C4 H4B 107.8 . . ?
N1 C5 C9 106.96(12) . . ?
N1 C5 C4 107.68(13) . . ?
C9 C5 C4 107.94(13) . . ?
N1 C5 C8 115.11(13) . . ?
C9 C5 C8 107.85(14) . . ?
C4 C5 C8 111.01(13) . . ?
C1 C6 H6A 109.5 . . ?
C1 C6 H6B 109.5 . . ?
H6A C6 H6B 109.5 . . ?
C1 C6 H6C 109.5 . . ?
H6A C6 H6C 109.5 . . ?
H6B C6 H6C 109.5 . . ?
C1 C7 H7A 109.5 . . ?
C1 C7 H7B 109.5 . . ?
H7A C7 H7B 109.5 . . ?
C1 C7 H7C 109.5 . . ?
H7A C7 H7C 109.5 . . ?
H7B C7 H7C 109.5 . . ?
C5 C8 H8A 109.5 . . ?
C5 C8 H8B 109.5 . . ?
H8A C8 H8B 109.5 . . ?
C5 C8 H8C 109.5 . . ?
H8A C8 H8C 109.5 . . ?
H8B C8 H8C 109.5 . . ?
C5 C9 H9A 109.5 . . ?
C5 C9 H9B 109.5 . . ?
H9A C9 H9B 109.5 . . ?
C5 C9 H9C 109.5 . . ?
H9A C9 H9C 109.5 . . ?
H9B C9 H9C 109.5 . . ?
N2 C10 C15 106.79(12) . . ?
N2 C10 C11 107.45(13) . . ?
C15 C10 C11 108.49(14) . . ?
N2 C10 C16 115.64(13) . . ?
C15 C10 C16 107.64(14) . . ?
C11 C10 C16 110.59(13) . . ?
C12 C11 C10 113.34(14) . . ?
C12 C11 H11A 108.9 . . ?
C10 C11 H11A 108.9 . . ?
C12 C11 H11B 108.9 . . ?
C10 C11 H11B 108.9 . . ?
H11A C11 H11B 107.7 . . ?
C13 C12 C11 109.32(14) . . ?
C13 C12 H12A 109.8 . . ?
C11 C12 H12A 109.8 . . ?
C13 C12 H12B 109.8 . . ?
C11 C12 H12B 109.8 . . ?
H12A C12 H12B 108.3 . . ?
C12 C13 C14 113.43(14) . . ?
C12 C13 H13A 108.9 . . ?
C14 C13 H13A 108.9 . . ?
C12 C13 H13B 108.9 . . ?
C14 C13 H13B 108.9 . . ?
H13A C13 H13B 107.7 . . ?
N2 C14 C18 106.87(12) . . ?
N2 C14 C13 107.68(13) . . ?
C18 C14 C13 107.99(14) . . ?
N2 C14 C17 115.00(13) . . ?
C18 C14 C17 107.48(14) . . ?
C13 C14 C17 111.53(13) . . ?
C10 C15 H15A 109.5 . . ?
C10 C15 H15B 109.5 . . ?
H15A C15 H15B 109.5 . . ?
C10 C15 H15C 109.5 . . ?
H15A C15 H15C 109.5 . . ?
H15B C15 H15C 109.5 . . ?
C10 C16 H16A 109.5 . . ?
C10 C16 H16B 109.5 . . ?
H16A C16 H16B 109.5 . . ?
C10 C16 H16C 109.5 . . ?
H16A C16 H16C 109.5 . . ?
H16B C16 H16C 109.5 . . ?
C14 C17 H17A 109.5 . . ?
C14 C17 H17B 109.5 . . ?
H17A C17 H17B 109.5 . . ?
C14 C17 H17C 109.5 . . ?
H17A C17 H17C 109.5 . . ?
H17B C17 H17C 109.5 . . ?
C14 C18 H18A 109.5 . . ?
C14 C18 H18B 109.5 . . ?
H18A C18 H18B 109.5 . . ?
C14 C18 H18C 109.5 . . ?
H18A C18 H18C 109.5 . . ?
H18B C18 H18C 109.5 . . ?
O3 C19 C20 106.07(15) . . ?
O3 C19 H19A 110.5 . . ?
C20 C19 H19A 110.5 . . ?
O3 C19 H19B 110.5 . . ?
C20 C19 H19B 110.5 . . ?
H19A C19 H19B 108.7 . . ?
C19 C20 C21 103.31(16) . . ?
C19 C20 H20A 111.1 . . ?
C21 C20 H20A 111.1 . . ?
C19 C20 H20B 111.1 . . ?
C21 C20 H20B 111.1 . . ?
H20A C20 H20B 109.1 . . ?
C22 C21 C20 102.60(17) . . ?
C22 C21 H21A 111.2 . . ?
C20 C21 H21A 111.2 . . ?
C22 C21 H21B 111.2 . . ?
C20 C21 H21B 111.2 . . ?
H21A C21 H21B 109.2 . . ?
O3 C22 C21 107.58(15) . . ?
O3 C22 H22A 110.2 . . ?
C21 C22 H22A 110.2 . . ?
O3 C22 H22B 110.2 . . ?
C21 C22 H22B 110.2 . . ?
H22A C22 H22B 108.5 . . ?
O2 Li1 O1 142.34(17) 3_665 . ?
O2 Li1 N2 42.93(7) 3_665 3_665 ?
O1 Li1 N2 157.15(17) . 3_665 ?
O2 Li1 N1 165.82(17) 3_665 . ?
O1 Li1 N1 42.29(7) . . ?
N2 Li1 N1 141.07(16) 3_665 . ?
O2 Li1 Li2 110.82(13) 3_665 . ?
O1 Li1 Li2 35.86(8) . . ?
N2 Li1 Li2 127.46(13) 3_665 . ?
N1 Li1 Li2 77.25(10) . . ?
O2 Li1 Li2 22.81(7) 3_665 3_665 ?
O1 Li1 Li2 119.68(13) . 3_665 ?
N2 Li1 Li2 63.94(9) 3_665 3_665 ?
N1 Li1 Li2 153.93(13) . 3_665 ?
Li2 Li1 Li2 90.81(10) . 3_665 ?
O1 Li2 O2 132.17(17) . . ?
O1 Li2 O3 119.24(15) . . ?
O2 Li2 O3 107.51(14) . . ?
O1 Li2 Li1 38.24(8) . . ?
O2 Li2 Li1 109.61(13) . . ?
O3 Li2 Li1 119.25(14) . . ?
O1 Li2 Li1 120.00(13) . 3_665 ?
O2 Li2 Li1 23.24(7) . 3_665 ?
O3 Li2 Li1 110.47(12) . 3_665 ?
Li1 Li2 Li1 89.19(10) . 3_665 ?

loop_
_geom_bond_atom_site_label_1
_geom_bond_atom_site_label_2
_geom_bond_distance
_geom_bond_site_symmetry_2
_geom_bond_publ_flag
O1 N1 1.4331(16) . ?
O1 Li2 1.784(3) . ?
O1 Li1 1.885(3) . ?
O2 N2 1.4410(16) . ?
O2 Li2 1.824(3) . ?
O2 Li1 1.857(3) 3_665 ?
O3 C22 1.428(2) . ?
O3 C19 1.438(2) . ?
O3 Li2 2.008(3) . ?
N1 C5 1.4935(19) . ?
N1 C1 1.498(2) . ?
N1 Li1 2.062(3) . ?
N2 C10 1.4921(19) . ?
N2 C14 1.499(2) . ?
N2 Li1 2.050(3) 3_665 ?
C1 C7 1.522(2) . ?
C1 C2 1.531(2) . ?
C1 C6 1.540(2) . ?
C2 C3 1.517(2) . ?
C2 H2A 0.9900 . ?
C2 H2B 0.9900 . ?
C3 C4 1.516(2) . ?
C3 H3A 0.9900 . ?
C3 H3B 0.9900 . ?
C4 C5 1.532(2) . ?
C4 H4A 0.9900 . ?
C4 H4B 0.9900 . ?
C5 C9 1.531(2) . ?
C5 C8 1.540(2) . ?
C6 H6A 0.9800 . ?
C6 H6B 0.9800 . ?
C6 H6C 0.9800 . ?
C7 H7A 0.9800 . ?
C7 H7B 0.9800 . ?
C7 H7C 0.9800 . ?
C8 H8A 0.9800 . ?
C8 H8B 0.9800 . ?
C8 H8C 0.9800 . ?
C9 H9A 0.9800 . ?
C9 H9B 0.9800 . ?
C9 H9C 0.9800 . ?
C10 C15 1.529(2) . ?
C10 C11 1.534(2) . ?
C10 C16 1.538(2) . ?
C11 C12 1.517(3) . ?
C11 H11A 0.9900 . ?
C11 H11B 0.9900 . ?
C12 C13 1.515(3) . ?
C12 H12A 0.9900 . ?
C12 H12B 0.9900 . ?
C13 C14 1.527(2) . ?
C13 H13A 0.9900 . ?
C13 H13B 0.9900 . ?
C14 C18 1.526(2) . ?
C14 C17 1.542(2) . ?
C15 H15A 0.9800 . ?
C15 H15B 0.9800 . ?
C15 H15C 0.9800 . ?
C16 H16A 0.9800 . ?
C16 H16B 0.9800 . ?
C16 H16C 0.9800 . ?
C17 H17A 0.9800 . ?
C17 H17B 0.9800 . ?
C17 H17C 0.9800 . ?
C18 H18A 0.9800 . ?
C18 H18B 0.9800 . ?
C18 H18C 0.9800 . ?
C19 C20 1.495(3) . ?
C19 H19A 0.9900 . ?
C19 H19B 0.9900 . ?
C20 C21 1.499(3) . ?
C20 H20A 0.9900 . ?
C20 H20B 0.9900 . ?
C21 C22 1.491(3) . ?
C21 H21A 0.9900 . ?
C21 H21B 0.9900 . ?
C22 H22A 0.9900 . ?
C22 H22B 0.9900 . ?
Li1 O2 1.857(3) 3_665 ?
Li1 N2 2.050(3) 3_665 ?
Li1 Li2 2.928(4) . ?
Li1 Li2 3.388(4) 3_665 ?
Li2 Li1 3.388(4) 3_665 ?

loop_
_geom_torsion_atom_site_label_1
_geom_torsion_atom_site_label_2
_geom_torsion_atom_site_label_3
_geom_torsion_atom_site_label_4
_geom_torsion
_geom_torsion_site_symmetry_1
_geom_torsion_site_symmetry_2
_geom_torsion_site_symmetry_3
_geom_torsion_site_symmetry_4
_geom_torsion_publ_flag
Li2 O1 N1 C5 149.7(5) . . . . ?
Li1 O1 N1 C5 -113.18(13) . . . . ?
Li2 O1 N1 C1 20.0(5) . . . . ?
Li1 O1 N1 C1 117.15(14) . . . . ?
Li2 O1 N1 Li1 -97.1(5) . . . . ?
Li2 O2 N2 C10 -33.4(2) . . . . ?
Li1 O2 N2 C10 114.30(14) 3_665 . . . ?
Li2 O2 N2 C14 96.7(2) . . . . ?
Li1 O2 N2 C14 -115.61(13) 3_665 . . . ?
Li2 O2 N2 Li1 -147.7(2) . . . 3_665 ?
O1 N1 C1 C7 -61.80(15) . . . . ?
C5 N1 C1 C7 172.62(13) . . . . ?
Li1 N1 C1 C7 7.45(19) . . . . ?
O1 N1 C1 C2 -178.16(11) . . . . ?
C5 N1 C1 C2 56.27(16) . . . . ?
Li1 N1 C1 C2 -108.90(15) . . . . ?
O1 N1 C1 C6 57.49(16) . . . . ?
C5 N1 C1 C6 -68.08(17) . . . . ?
Li1 N1 C1 C6 126.75(15) . . . . ?
N1 C1 C2 C3 -54.43(18) . . . . ?
C7 C1 C2 C3 -169.68(14) . . . . ?
C6 C1 C2 C3 72.09(18) . . . . ?
C1 C2 C3 C4 55.88(19) . . . . ?
C2 C3 C4 C5 -55.41(19) . . . . ?
O1 N1 C5 C9 61.97(15) . . . . ?
C1 N1 C5 C9 -172.10(13) . . . . ?
Li1 N1 C5 C9 -6.35(18) . . . . ?
O1 N1 C5 C4 177.77(11) . . . . ?
C1 N1 C5 C4 -56.30(16) . . . . ?
Li1 N1 C5 C4 109.45(15) . . . . ?
O1 N1 C5 C8 -57.83(16) . . . . ?
C1 N1 C5 C8 68.10(18) . . . . ?
Li1 N1 C5 C8 -126.15(15) . . . . ?
C3 C4 C5 N1 54.11(17) . . . . ?
C3 C4 C5 C9 169.27(13) . . . . ?
C3 C4 C5 C8 -72.73(18) . . . . ?
O2 N2 C10 C15 -63.16(15) . . . . ?
C14 N2 C10 C15 171.39(13) . . . . ?
Li1 N2 C10 C15 4.93(19) 3_665 . . . ?
O2 N2 C10 C11 -179.39(11) . . . . ?
C14 N2 C10 C11 55.16(16) . . . . ?
Li1 N2 C10 C11 -111.30(15) 3_665 . . . ?
O2 N2 C10 C16 56.58(16) . . . . ?
C14 N2 C10 C16 -68.88(18) . . . . ?
Li1 N2 C10 C16 124.66(15) 3_665 . . . ?
N2 C10 C11 C12 -54.06(18) . . . . ?
C15 C10 C11 C12 -169.16(14) . . . . ?
C16 C10 C11 C12 73.00(18) . . . . ?
C10 C11 C12 C13 55.93(19) . . . . ?
C11 C12 C13 C14 -55.84(19) . . . . ?
O2 N2 C14 C18 62.74(15) . . . . ?
C10 N2 C14 C18 -170.95(13) . . . . ?
Li1 N2 C14 C18 -4.56(19) 3_665 . . . ?
O2 N2 C14 C13 178.55(11) . . . . ?
C10 N2 C14 C13 -55.14(16) . . . . ?
Li1 N2 C14 C13 111.25(15) 3_665 . . . ?
O2 N2 C14 C17 -56.45(16) . . . . ?
C10 N2 C14 C17 69.87(17) . . . . ?
Li1 N2 C14 C17 -123.74(16) 3_665 . . . ?
C12 C13 C14 N2 53.79(18) . . . . ?
C12 C13 C14 C18 168.86(15) . . . . ?
C12 C13 C14 C17 -73.26(18) . . . . ?
C22 O3 C19 C20 -13.5(2) . . . . ?
Li2 O3 C19 C20 143.06(16) . . . . ?
O3 C19 C20 C21 29.8(2) . . . . ?
C19 C20 C21 C22 -33.9(2) . . . . ?
C19 O3 C22 C21 -8.5(2) . . . . ?
Li2 O3 C22 C21 -162.63(16) . . . . ?
C20 C21 C22 O3 26.7(2) . . . . ?
N1 O1 Li1 O2 159.0(3) . . . 3_665 ?
Li2 O1 Li1 O2 -36.9(3) . . . 3_665 ?
N1 O1 Li1 N2 -111.6(4) . . . 3_665 ?
Li2 O1 Li1 N2 52.4(5) . . . 3_665 ?
Li2 O1 Li1 N1 164.03(13) . . . . ?
N1 O1 Li1 Li2 -164.03(13) . . . . ?
N1 O1 Li1 Li2 155.51(15) . . . 3_665 ?
Li2 O1 Li1 Li2 -40.5(2) . . . 3_665 ?
O1 N1 Li1 O2 -116.8(7) . . . 3_665 ?
C5 N1 Li1 O2 -18.9(7) . . . 3_665 ?
C1 N1 Li1 O2 146.0(6) . . . 3_665 ?
C5 N1 Li1 O1 97.97(14) . . . . ?
C1 N1 Li1 O1 -97.16(14) . . . . ?
O1 N1 Li1 N2 144.9(3) . . . 3_665 ?
C5 N1 Li1 N2 -117.1(2) . . . 3_665 ?
C1 N1 Li1 N2 47.8(3) . . . 3_665 ?
O1 N1 Li1 Li2 9.51(8) . . . . ?
C5 N1 Li1 Li2 107.48(13) . . . . ?
C1 N1 Li1 Li2 -87.65(14) . . . . ?
O1 N1 Li1 Li2 -55.1(3) . . . 3_665 ?
C5 N1 Li1 Li2 42.9(4) . . . 3_665 ?
C1 N1 Li1 Li2 -152.2(3) . . . 3_665 ?
N1 O1 Li2 O2 158.2(4) . . . . ?
Li1 O1 Li2 O2 65.3(2) . . . . ?
N1 O1 Li2 O3 -8.3(6) . . . . ?
Li1 O1 Li2 O3 -101.20(18) . . . . ?
N1 O1 Li2 Li1 92.9(5) . . . . ?
N1 O1 Li2 Li1 133.5(4) . . . 3_665 ?
Li1 O1 Li2 Li1 40.6(2) . . . 3_665 ?
N2 O2 Li2 O1 67.5(3) . . . . ?
Li1 O2 Li2 O1 -66.4(3) 3_665 . . . ?
N2 O2 Li2 O3 -124.78(18) . . . . ?
Li1 O2 Li2 O3 101.2(2) 3_665 . . . ?
N2 O2 Li2 Li1 104.2(2) . . . . ?
Li1 O2 Li2 Li1 -29.8(3) 3_665 . . . ?
N2 O2 Li2 Li1 134.0(3) . . . 3_665 ?
C22 O3 Li2 O1 -73.2(2) . . . . ?
C19 O3 Li2 O1 135.04(17) . . . . ?
C22 O3 Li2 O2 117.3(2) . . . . ?
C19 O3 Li2 O2 -34.5(2) . . . . ?
C22 O3 Li2 Li1 -117.3(2) . . . . ?
C19 O3 Li2 Li1 90.94(18) . . . . ?
C22 O3 Li2 Li1 141.68(17) . . . 3_665 ?
C19 O3 Li2 Li1 -10.11(19) . . . 3_665 ?
O2 Li1 Li2 O1 156.9(2) 3_665 . . . ?
N2 Li1 Li2 O1 -157.2(2) 3_665 . . . ?
N1 Li1 Li2 O1 -10.94(9) . . . . ?
Li2 Li1 Li2 O1 145.68(17) 3_665 . . . ?
O2 Li1 Li2 O2 22.5(2) 3_665 . . . ?
O1 Li1 Li2 O2 -134.4(2) . . . . ?
N2 Li1 Li2 O2 68.4(2) 3_665 . . . ?
N1 Li1 Li2 O2 -145.31(14) . . . . ?
Li2 Li1 Li2 O2 11.31(10) 3_665 . . . ?
O2 Li1 Li2 O3 -101.94(17) 3_665 . . . ?
O1 Li1 Li2 O3 101.19(18) . . . . ?
N2 Li1 Li2 O3 -56.0(2) 3_665 . . . ?
N1 Li1 Li2 O3 90.24(15) . . . . ?
Li2 Li1 Li2 O3 -113.14(16) 3_665 . . . ?
O2 Li1 Li2 Li1 11.19(10) 3_665 . . 3_665 ?
O1 Li1 Li2 Li1 -145.68(17) . . . 3_665 ?
N2 Li1 Li2 Li1 57.13(15) 3_665 . . 3_665 ?
N1 Li1 Li2 Li1 -156.62(13) . . . 3_665 ?
Li2 Li1 Li2 Li1 0.0 3_665 . . 3_665 ?
